data_2222862
loop_
_publ_author_name
'Wu, De-Hong'
'Zhang, You-Hong'
'Li, Zhu-Feng'

_publ_section_title
;Ethyl
 4-(4-cyanophenyl)-6-methyl-2-thioxo-1,2,3,4-tetrahydropyrimidine-5-carboxylate
;
_journal_coeditor_code RZ2341
_journal_issue 8
_journal_name_full 'Acta Crystallographica Section E'
_journal_page_first o1733
_journal_paper_doi 10.1107/S1600536809024520
_journal_volume 65
_journal_year 2009
_chemical_formula_iupac 'C15 H15 N3 O2 S'
_chemical_formula_moiety 'C15 H15 N3 O2 S'
_chemical_formula_sum 'C15 H15 N3 O2 S'
_chemical_formula_weight 301.37
_chemical_name_systematic
;
Ethyl 4-(4-cyanophenyl)-6-methyl-2-thioxo-1,2,3,4-
tetrahydropyrimidine-5-carboxylate
;
_space_group_IT_number 2
_symmetry_cell_setting triclinic
_symmetry_space_group_name_Hall '-P 1'
_symmetry_space_group_name_H-M 'P -1'
_atom_sites_solution_hydrogens geom
_atom_sites_solution_primary direct
_atom_sites_solution_secondary difmap
_audit_creation_method SHELXL-97
_cell_angle_alpha 101.247(17)
_cell_angle_beta 108.442(13)
_cell_angle_gamma 107.89(3)
_cell_formula_units_Z 4
_cell_length_a 9.2938(19)
_cell_length_b 13.277(3)
_cell_length_c 14.512(3)
_cell_measurement_reflns_used 4203
_cell_measurement_temperature 291(2)
_cell_measurement_theta_max 27.46
_cell_measurement_theta_min 2.37
_cell_volume 1529.6(7)
_computing_cell_refinement 'CrystalClear (Rigaku, 2005)'
_computing_data_collection 'CrystalClear (Rigaku, 2005)'
_computing_data_reduction 'CrystalClear (Rigaku, 2005)'
_computing_molecular_graphics 'SHELXTL (Sheldrick, 2008)'
_computing_publication_material 'SHELXTL (Sheldrick, 2008)'
_computing_structure_refinement 'SHELXL97 (Sheldrick, 2008)'
_computing_structure_solution 'SHELXS97 (Sheldrick, 2008)'
_diffrn_ambient_temperature 291(2)
_diffrn_detector_area_resol_mean 13.6612
_diffrn_measured_fraction_theta_full 0.991
_diffrn_measured_fraction_theta_max 0.991
_diffrn_measurement_device_type 'Rigaku SCXmini'
_diffrn_measurement_method \w
_diffrn_radiation_monochromator graphite
_diffrn_radiation_source 'fine-focus sealed tube'
_diffrn_radiation_type MoK\a
_diffrn_radiation_wavelength 0.71073
_diffrn_reflns_av_R_equivalents 0.0288
_diffrn_reflns_av_sigmaI/netI 0.0323
_diffrn_reflns_limit_h_max 11
_diffrn_reflns_limit_h_min -11
_diffrn_reflns_limit_k_max 16
_diffrn_reflns_limit_k_min -16
_diffrn_reflns_limit_l_max 17
_diffrn_reflns_limit_l_min -17
_diffrn_reflns_number 13899
_diffrn_reflns_theta_full 26.00
_diffrn_reflns_theta_max 26.00
_diffrn_reflns_theta_min 2.37
_exptl_absorpt_coefficient_mu 0.219
_exptl_absorpt_correction_T_max 0.904
_exptl_absorpt_correction_T_min 0.898
_exptl_absorpt_correction_type multi-scan
_exptl_absorpt_process_details '(CrystalClear; Rigaku, 2005)'
_exptl_crystal_colour yellow
_exptl_crystal_density_diffrn 1.309
_exptl_crystal_density_method 'not measured'
_exptl_crystal_description block
_exptl_crystal_F_000 632
_exptl_crystal_size_max 0.50
_exptl_crystal_size_mid 0.48
_exptl_crystal_size_min 0.47
_refine_diff_density_max 0.322
_refine_diff_density_min -0.297
_refine_ls_extinction_method none
_refine_ls_goodness_of_fit_ref 1.059
_refine_ls_hydrogen_treatment constr
_refine_ls_matrix_type full
_refine_ls_number_parameters 386
_refine_ls_number_reflns 5958
_refine_ls_number_restraints 2
_refine_ls_restrained_S_all 1.060
_refine_ls_R_factor_all 0.0643
_refine_ls_R_factor_gt 0.0500
_refine_ls_shift/su_max 0.000
_refine_ls_shift/su_mean 0.000
_refine_ls_structure_factor_coef Fsqd
_refine_ls_weighting_details 'calc w=1/[\s^2^(Fo^2^)+(0.0841P)^2^+0.2227P] where P=(Fo^2^+2Fc^2^)/3'
_refine_ls_weighting_scheme calc
_refine_ls_wR_factor_gt 0.1404
_refine_ls_wR_factor_ref 0.1512
_reflns_number_gt 4590
_reflns_number_total 5958
_reflns_threshold_expression I>2\s(I)
_cod_data_source_file rz2341.cif
_cod_data_source_block I
_cod_database_code 2222862
_cod_database_fobs_code 2222862

loop_
_symmetry_equiv_pos_as_xyz
'x, y, z'
'-x, -y, -z'

loop_
_atom_site_type_symbol
_atom_site_label
_atom_site_fract_x
_atom_site_fract_y
_atom_site_fract_z
_atom_site_U_iso_or_equiv
_atom_site_adp_type
_atom_site_calc_flag
_atom_site_refinement_flags
_atom_site_occupancy
_atom_site_disorder_assembly
_atom_site_disorder_group
C C1 0.2143(2) -0.01219(17) 0.21806(15) 0.0419(4) Uani d . 1 . .
C C2 0.2370(2) 0.03499(16) 0.06791(14) 0.0398(4) Uani d . 1 . .
C C3 0.2591(3) -0.0104(2) -0.02697(17) 0.0561(6) Uani d . 1 . .
H H3A 0.2465 0.0359 -0.0696 0.084 Uiso calc R 1 . .
H H3B 0.1776 -0.0852 -0.0639 0.084 Uiso calc R 1 . .
H H3C 0.3675 -0.0110 -0.0084 0.084 Uiso calc R 1 . .
C C4 0.2051(2) 0.12633(16) 0.09358(13) 0.0374(4) Uani d . 1 . .
C C5 0.1790(3) 0.19201(18) 0.02444(15) 0.0454(5) Uani d . 1 A .
C C6 0.1450(8) 0.3589(6) 0.0092(7) 0.082(2) Uani d PD 0.700(7) A 1
H H6A 0.0435 0.3271 -0.0523 0.098 Uiso calc PR 0.700(7) A 1
H H6B 0.2375 0.3768 -0.0108 0.098 Uiso calc PR 0.700(7) A 1
C C7 0.1533(8) 0.4606(4) 0.0772(5) 0.1006(17) Uani d PD 0.700(7) A 1
H H7A 0.1462 0.5134 0.0410 0.151 Uiso calc PR 0.700(7) A 1
H H7B 0.2560 0.4930 0.1366 0.151 Uiso calc PR 0.700(7) A 1
H H7C 0.0632 0.4415 0.0983 0.151 Uiso calc PR 0.700(7) A 1
C C8 0.2021(2) 0.16692(16) 0.19771(13) 0.0368(4) Uani d . 1 . .
H H8A 0.1093 0.1899 0.1884 0.044 Uiso calc R 1 . .
C C9 0.3609(2) 0.26699(16) 0.27233(14) 0.0387(4) Uani d . 1 . .
C C10 0.5112(3) 0.25592(17) 0.30151(16) 0.0474(5) Uani d . 1 . .
H H10A 0.5152 0.1881 0.2735 0.057 Uiso calc R 1 . .
C C11 0.6553(3) 0.34466(18) 0.37184(17) 0.0510(5) Uani d . 1 . .
H H11A 0.7548 0.3357 0.3922 0.061 Uiso calc R 1 . .
C C12 0.6507(3) 0.44634(17) 0.41161(15) 0.0461(5) Uani d . 1 . .
C C13 0.8014(3) 0.53885(19) 0.48441(17) 0.0554(6) Uani d . 1 . .
C C14 0.5017(3) 0.45957(19) 0.38096(17) 0.0554(6) Uani d . 1 . .
H H14A 0.4989 0.5286 0.4064 0.067 Uiso calc R 1 . .
C C15 0.3576(3) 0.36968(18) 0.31243(16) 0.0495(5) Uani d . 1 . .
H H15A 0.2578 0.3782 0.2931 0.059 Uiso calc R 1 . .
C C16 0.5233(3) 0.77227(17) 0.18205(15) 0.0451(5) Uani d . 1 . .
C C17 0.5666(3) 0.77320(17) 0.35679(15) 0.0436(5) Uani d . 1 . .
C C18 0.4795(3) 0.7769(2) 0.42837(19) 0.0603(6) Uani d . 1 . .
H H18A 0.5549 0.7901 0.4967 0.091 Uiso calc R 1 . .
H H18B 0.3873 0.7069 0.4060 0.091 Uiso calc R 1 . .
H H18C 0.4408 0.8362 0.4280 0.091 Uiso calc R 1 . .
C C19 0.7254(2) 0.78795(16) 0.38041(14) 0.0384(4) Uani d . 1 . .
C C20 0.8419(3) 0.82399(17) 0.48790(15) 0.0439(5) Uani d . 1 . .
C C21 1.1249(3) 0.9003(2) 0.60221(18) 0.0630(6) Uani d . 1 . .
H H21A 1.1071 0.8446 0.6364 0.076 Uiso calc R 1 . .
H H21B 1.1211 0.9669 0.6412 0.076 Uiso calc R 1 . .
C C22 1.2875(3) 0.9271(3) 0.5945(3) 0.0823(9) Uani d . 1 . .
H H22A 1.3741 0.9563 0.6621 0.123 Uiso calc R 1 . .
H H22B 1.3032 0.9818 0.5601 0.123 Uiso calc R 1 . .
H H22C 1.2900 0.8604 0.5562 0.123 Uiso calc R 1 . .
C C23 0.7893(2) 0.77481(16) 0.29625(14) 0.0382(4) Uani d . 1 . .
H H23A 0.9001 0.8337 0.3216 0.046 Uiso calc R 1 . .
C C24 0.8018(2) 0.66181(16) 0.26707(14) 0.0381(4) Uani d . 1 . .
C C25 0.9496(3) 0.65221(18) 0.31451(17) 0.0488(5) Uani d . 1 . .
H H25A 1.0406 0.7151 0.3626 0.059 Uiso calc R 1 . .
C C26 0.9640(3) 0.5505(2) 0.29138(18) 0.0556(6) Uani d . 1 . .
H H26A 1.0641 0.5455 0.3238 0.067 Uiso calc R 1 . .
C C27 0.8294(3) 0.45617(18) 0.21999(16) 0.0504(5) Uani d . 1 . .
C C28 0.6818(3) 0.4646(2) 0.17110(18) 0.0591(6) Uani d . 1 . .
H H28A 0.5913 0.4017 0.1226 0.071 Uiso calc R 1 . .
C C29 0.6684(3) 0.56674(19) 0.19433(17) 0.0538(5) Uani d . 1 . .
H H29A 0.5687 0.5718 0.1608 0.065 Uiso calc R 1 . .
C C30 0.8447(4) 0.3498(2) 0.20089(19) 0.0659(7) Uani d . 1 . .
C C6' 0.070(2) 0.3356(16) -0.0032(18) 0.082(2) Uani d PD 0.300(7) A 2
H H6'A 0.0324 0.2960 -0.0756 0.098 Uiso calc PR 0.300(7) A 2
H H6'B -0.0202 0.3477 0.0105 0.098 Uiso calc PR 0.300(7) A 2
C C7' 0.2159(17) 0.4385(11) 0.0334(12) 0.1006(17) Uani d PD 0.300(7) A 2
H H7'A 0.1932 0.4860 -0.0063 0.151 Uiso calc PR 0.300(7) A 2
H H7'B 0.3057 0.4212 0.0264 0.151 Uiso calc PR 0.300(7) A 2
H H7'C 0.2453 0.4762 0.1043 0.151 Uiso calc PR 0.300(7) A 2
N N1 0.2529(2) -0.02691(14) 0.13483(13) 0.0448(4) Uani d . 1 . .
H H1A 0.2896 -0.0779 0.1228 0.054 Uiso calc R 1 . .
N N2 0.1754(2) 0.07505(14) 0.24092(12) 0.0416(4) Uani d . 1 . .
H H2A 0.1310 0.0779 0.2846 0.050 Uiso calc R 1 . .
N N3 0.9225(3) 0.60999(18) 0.54293(17) 0.0738(6) Uani d . 1 . .
N N4 0.4650(2) 0.75428(16) 0.25562(13) 0.0516(4) Uani d . 1 . .
H H4A 0.3600 0.7300 0.2385 0.062 Uiso calc R 1 . .
N N5 0.6813(2) 0.79053(14) 0.20621(12) 0.0441(4) Uani d . 1 . .
H H5A 0.7242 0.8135 0.1658 0.053 Uiso calc R 1 . .
N N6 0.8613(4) 0.2675(2) 0.1898(2) 0.0943(9) Uani d . 1 . .
O O1 0.1803(2) 0.17349(17) -0.06000(12) 0.0695(5) Uani d . 1 . .
O O2 0.1501(3) 0.27880(16) 0.06545(13) 0.0776(6) Uani d . 1 . .
O O3 0.8045(2) 0.82617(18) 0.56068(12) 0.0720(5) Uani d . 1 . .
O O4 0.99902(18) 0.85749(13) 0.49825(11) 0.0513(4) Uani d . 1 . .
S S1 0.21451(8) -0.10085(6) 0.28636(5) 0.0632(2) Uani d . 1 . .
S S2 0.39778(8) 0.77075(5) 0.06890(4) 0.0592(2) Uani d . 1 . .

loop_
_atom_site_aniso_label
_atom_site_aniso_U_11
_atom_site_aniso_U_22
_atom_site_aniso_U_33
_atom_site_aniso_U_12
_atom_site_aniso_U_13
_atom_site_aniso_U_23
C1 0.0376(10) 0.0473(11) 0.0412(10) 0.0142(8) 0.0170(9) 0.0176(9)
C2 0.0396(10) 0.0435(10) 0.0339(9) 0.0131(8) 0.0160(8) 0.0111(8)
C3 0.0722(15) 0.0587(13) 0.0437(11) 0.0300(12) 0.0304(11) 0.0110(10)
C4 0.0373(9) 0.0438(10) 0.0305(9) 0.0142(8) 0.0148(8) 0.0124(8)
C5 0.0460(11) 0.0568(12) 0.0369(10) 0.0220(9) 0.0173(9) 0.0190(9)
C6 0.119(6) 0.075(4) 0.075(3) 0.057(5) 0.035(5) 0.048(3)
C7 0.114(4) 0.074(3) 0.136(5) 0.051(3) 0.050(3) 0.055(3)
C8 0.0386(10) 0.0442(10) 0.0329(9) 0.0192(8) 0.0169(8) 0.0148(8)
C9 0.0448(10) 0.0440(10) 0.0309(9) 0.0189(9) 0.0181(8) 0.0131(8)
C10 0.0467(11) 0.0404(10) 0.0530(12) 0.0197(9) 0.0173(10) 0.0116(9)
C11 0.0435(11) 0.0491(12) 0.0551(13) 0.0174(10) 0.0147(10) 0.0161(10)
C12 0.0517(12) 0.0451(11) 0.0353(10) 0.0122(9) 0.0166(9) 0.0130(8)
C13 0.0643(14) 0.0469(12) 0.0485(12) 0.0175(11) 0.0198(12) 0.0145(10)
C14 0.0690(15) 0.0440(12) 0.0513(12) 0.0263(11) 0.0225(11) 0.0079(9)
C15 0.0513(12) 0.0517(12) 0.0448(11) 0.0264(10) 0.0163(10) 0.0094(9)
C16 0.0611(13) 0.0422(11) 0.0392(10) 0.0269(10) 0.0216(10) 0.0157(8)
C17 0.0533(12) 0.0497(11) 0.0409(10) 0.0265(9) 0.0260(9) 0.0204(9)
C18 0.0621(14) 0.0887(18) 0.0607(14) 0.0418(13) 0.0427(12) 0.0379(13)
C19 0.0518(11) 0.0390(10) 0.0373(10) 0.0246(9) 0.0247(9) 0.0166(8)
C20 0.0581(12) 0.0448(11) 0.0386(10) 0.0285(10) 0.0237(10) 0.0138(8)
C21 0.0676(15) 0.0553(14) 0.0467(12) 0.0228(12) 0.0068(11) 0.0058(10)
C22 0.0594(16) 0.0692(17) 0.095(2) 0.0237(13) 0.0063(15) 0.0221(15)
C23 0.0468(10) 0.0412(10) 0.0361(9) 0.0211(8) 0.0222(8) 0.0168(8)
C24 0.0490(11) 0.0434(10) 0.0343(9) 0.0236(9) 0.0247(9) 0.0161(8)
C25 0.0502(12) 0.0504(12) 0.0488(12) 0.0250(10) 0.0195(10) 0.0152(9)
C26 0.0582(13) 0.0606(14) 0.0585(13) 0.0369(12) 0.0233(11) 0.0197(11)
C27 0.0710(14) 0.0501(12) 0.0446(11) 0.0367(11) 0.0286(11) 0.0159(9)
C28 0.0675(15) 0.0488(13) 0.0532(13) 0.0262(11) 0.0187(12) 0.0043(10)
C29 0.0532(12) 0.0535(12) 0.0537(13) 0.0290(10) 0.0160(11) 0.0114(10)
C30 0.0886(18) 0.0633(15) 0.0518(13) 0.0462(14) 0.0248(13) 0.0111(11)
C6' 0.119(6) 0.075(4) 0.075(3) 0.057(5) 0.035(5) 0.048(3)
C7' 0.114(4) 0.074(3) 0.136(5) 0.051(3) 0.050(3) 0.055(3)
N1 0.0559(10) 0.0441(9) 0.0463(9) 0.0253(8) 0.0274(8) 0.0189(7)
N2 0.0458(9) 0.0482(9) 0.0372(8) 0.0181(8) 0.0237(7) 0.0162(7)
N3 0.0695(14) 0.0556(12) 0.0631(13) 0.0094(11) 0.0093(12) 0.0049(10)
N4 0.0486(10) 0.0679(12) 0.0459(10) 0.0265(9) 0.0219(8) 0.0240(9)
N5 0.0591(10) 0.0524(10) 0.0398(9) 0.0317(8) 0.0288(8) 0.0238(8)
N6 0.134(2) 0.0732(16) 0.0725(15) 0.0687(17) 0.0222(16) 0.0050(12)
O1 0.0948(13) 0.1007(14) 0.0499(9) 0.0593(11) 0.0437(9) 0.0432(9)
O2 0.1407(18) 0.0738(12) 0.0546(10) 0.0714(13) 0.0467(11) 0.0369(9)
O3 0.0800(12) 0.1160(15) 0.0370(8) 0.0530(11) 0.0314(8) 0.0239(9)
O4 0.0519(9) 0.0556(9) 0.0404(8) 0.0189(7) 0.0153(7) 0.0122(6)
S1 0.0743(4) 0.0735(4) 0.0747(4) 0.0400(3) 0.0448(4) 0.0500(4)
S2 0.0743(4) 0.0698(4) 0.0399(3) 0.0421(3) 0.0167(3) 0.0196(3)

loop_
_atom_type_symbol
_atom_type_description
_atom_type_scat_dispersion_real
_atom_type_scat_dispersion_imag
_atom_type_scat_source
C C 0.0033 0.0016 'International Tables Vol C Tables 4.2.6.8 and 6.1.1.4'
H H 0.0000 0.0000 'International Tables Vol C Tables 4.2.6.8 and 6.1.1.4'
N N 0.0061 0.0033 'International Tables Vol C Tables 4.2.6.8 and 6.1.1.4'
O O 0.0106 0.0060 'International Tables Vol C Tables 4.2.6.8 and 6.1.1.4'
S S 0.1246 0.1234 'International Tables Vol C Tables 4.2.6.8 and 6.1.1.4'

loop_
_geom_angle_atom_site_label_1
_geom_angle_atom_site_label_2
_geom_angle_atom_site_label_3
_geom_angle_site_symmetry_1
_geom_angle_site_symmetry_3
_geom_angle
_geom_angle_publ_flag
N2 C1 N1 . . 116.14(17) ?
N2 C1 S1 . . 122.57(15) ?
N1 C1 S1 . . 121.29(16) ?
C4 C2 N1 . . 118.89(17) ?
C4 C2 C3 . . 127.33(19) ?
N1 C2 C3 . . 113.77(18) ?
C2 C3 H3A . . 109.5 ?
C2 C3 H3B . . 109.5 ?
H3A C3 H3B . . 109.5 ?
C2 C3 H3C . . 109.5 ?
H3A C3 H3C . . 109.5 ?
H3B C3 H3C . . 109.5 ?
C2 C4 C5 . . 121.66(17) ?
C2 C4 C8 . . 120.44(17) ?
C5 C4 C8 . . 117.85(17) ?
O1 C5 O2 . . 121.6(2) ?
O1 C5 C4 . . 126.9(2) ?
O2 C5 C4 . . 111.51(17) ?
O2 C6 C7 . . 108.0(6) ?
O2 C6 H6A . . 110.1 ?
C7 C6 H6A . . 110.1 ?
O2 C6 H6B . . 110.1 ?
C7 C6 H6B . . 110.1 ?
H6A C6 H6B . . 108.4 ?
C6 C7 H7A . . 109.5 ?
C6 C7 H7B . . 109.5 ?
H7A C7 H7B . . 109.5 ?
C6 C7 H7C . . 109.5 ?
H7A C7 H7C . . 109.5 ?
H7B C7 H7C . . 109.5 ?
N2 C8 C4 . . 109.60(15) ?
N2 C8 C9 . . 109.97(15) ?
C4 C8 C9 . . 112.24(15) ?
N2 C8 H8A . . 108.3 ?
C4 C8 H8A . . 108.3 ?
C9 C8 H8A . . 108.3 ?
C15 C9 C10 . . 118.92(18) ?
C15 C9 C8 . . 120.95(17) ?
C10 C9 C8 . . 120.14(17) ?
C11 C10 C9 . . 120.83(19) ?
C11 C10 H10A . . 119.6 ?
C9 C10 H10A . . 119.6 ?
C12 C11 C10 . . 119.8(2) ?
C12 C11 H11A . . 120.1 ?
C10 C11 H11A . . 120.1 ?
C11 C12 C14 . . 119.99(19) ?
C11 C12 C13 . . 119.6(2) ?
C14 C12 C13 . . 120.4(2) ?
N3 C13 C12 . . 178.1(3) ?
C15 C14 C12 . . 119.8(2) ?
C15 C14 H14A . . 120.1 ?
C12 C14 H14A . . 120.1 ?
C14 C15 C9 . . 120.6(2) ?
C14 C15 H15A . . 119.7 ?
C9 C15 H15A . . 119.7 ?
N5 C16 N4 . . 116.15(18) ?
N5 C16 S2 . . 123.41(16) ?
N4 C16 S2 . . 120.44(17) ?
C19 C17 N4 . . 119.20(17) ?
C19 C17 C18 . . 127.79(19) ?
N4 C17 C18 . . 113.00(18) ?
C17 C18 H18A . . 109.5 ?
C17 C18 H18B . . 109.5 ?
H18A C18 H18B . . 109.5 ?
C17 C18 H18C . . 109.5 ?
H18A C18 H18C . . 109.5 ?
H18B C18 H18C . . 109.5 ?
C17 C19 C20 . . 120.67(17) ?
C17 C19 C23 . . 120.26(17) ?
C20 C19 C23 . . 118.95(17) ?
O3 C20 O4 . . 122.34(19) ?
O3 C20 C19 . . 125.4(2) ?
O4 C20 C19 . . 112.29(16) ?
O4 C21 C22 . . 107.1(2) ?
O4 C21 H21A . . 110.3 ?
C22 C21 H21A . . 110.3 ?
O4 C21 H21B . . 110.3 ?
C22 C21 H21B . . 110.3 ?
H21A C21 H21B . . 108.5 ?
C21 C22 H22A . . 109.5 ?
C21 C22 H22B . . 109.5 ?
H22A C22 H22B . . 109.5 ?
C21 C22 H22C . . 109.5 ?
H22A C22 H22C . . 109.5 ?
H22B C22 H22C . . 109.5 ?
N5 C23 C19 . . 109.13(15) ?
N5 C23 C24 . . 110.81(15) ?
C19 C23 C24 . . 112.27(15) ?
N5 C23 H23A . . 108.2 ?
C19 C23 H23A . . 108.2 ?
C24 C23 H23A . . 108.2 ?
C25 C24 C29 . . 118.28(19) ?
C25 C24 C23 . . 119.63(18) ?
C29 C24 C23 . . 122.09(18) ?
C26 C25 C24 . . 121.0(2) ?
C26 C25 H25A . . 119.5 ?
C24 C25 H25A . . 119.5 ?
C25 C26 C27 . . 120.0(2) ?
C25 C26 H26A . . 120.0 ?
C27 C26 H26A . . 120.0 ?
C28 C27 C26 . . 119.6(2) ?
C28 C27 C30 . . 121.2(2) ?
C26 C27 C30 . . 119.1(2) ?
C27 C28 C29 . . 120.0(2) ?
C27 C28 H28A . . 120.0 ?
C29 C28 H28A . . 120.0 ?
C28 C29 C24 . . 121.0(2) ?
C28 C29 H29A . . 119.5 ?
C24 C29 H29A . . 119.5 ?
N6 C30 C27 . . 177.3(3) ?
C7' C6' O2 . . 95.9(11) ?
C7' C6' H6'A . . 112.6 ?
O2 C6' H6'A . . 112.6 ?
C7' C6' H6'B . . 112.6 ?
O2 C6' H6'B . . 112.6 ?
H6'A C6' H6'B . . 110.1 ?
C6' C7' H7'A . . 109.5 ?
C6' C7' H7'B . . 109.5 ?
H7'A C7' H7'B . . 109.5 ?
C6' C7' H7'C . . 109.5 ?
H7'A C7' H7'C . . 109.5 ?
H7'B C7' H7'C . . 109.5 ?
C1 N1 C2 . . 124.43(17) ?
C1 N1 H1A . . 117.8 ?
C2 N1 H1A . . 117.8 ?
C1 N2 C8 . . 125.33(15) ?
C1 N2 H2A . . 117.3 ?
C8 N2 H2A . . 117.3 ?
C16 N4 C17 . . 123.55(18) ?
C16 N4 H4A . . 118.2 ?
C17 N4 H4A . . 118.2 ?
C16 N5 C23 . . 125.58(16) ?
C16 N5 H5A . . 117.2 ?
C23 N5 H5A . . 117.2 ?
C5 O2 C6 . . 116.0(4) ?
C5 O2 C6' . . 119.6(10) ?
C20 O4 C21 . . 116.71(17) ?

loop_
_geom_bond_atom_site_label_1
_geom_bond_atom_site_label_2
_geom_bond_site_symmetry_2
_geom_bond_distance
_geom_bond_publ_flag
C1 N2 . 1.329(3) ?
C1 N1 . 1.361(2) ?
C1 S1 . 1.680(2) ?
C2 C4 . 1.346(3) ?
C2 N1 . 1.391(3) ?
C2 C3 . 1.494(3) ?
C3 H3A . 0.9600 ?
C3 H3B . 0.9600 ?
C3 H3C . 0.9600 ?
C4 C5 . 1.464(3) ?
C4 C8 . 1.514(2) ?
C5 O1 . 1.206(2) ?
C5 O2 . 1.333(3) ?
C6 O2 . 1.464(8) ?
C6 C7 . 1.473(9) ?
C6 H6A . 0.9700 ?
C6 H6B . 0.9700 ?
C7 H7A . 0.9600 ?
C7 H7B . 0.9600 ?
C7 H7C . 0.9600 ?
C8 N2 . 1.467(2) ?
C8 C9 . 1.529(3) ?
C8 H8A . 0.9800 ?
C9 C15 . 1.388(3) ?
C9 C10 . 1.389(3) ?
C10 C11 . 1.386(3) ?
C10 H10A . 0.9300 ?
C11 C12 . 1.380(3) ?
C11 H11A . 0.9300 ?
C12 C14 . 1.391(3) ?
C12 C13 . 1.445(3) ?
C13 N3 . 1.144(3) ?
C14 C15 . 1.386(3) ?
C14 H14A . 0.9300 ?
C15 H15A . 0.9300 ?
C16 N5 . 1.327(3) ?
C16 N4 . 1.370(3) ?
C16 S2 . 1.679(2) ?
C17 C19 . 1.345(3) ?
C17 N4 . 1.394(3) ?
C17 C18 . 1.508(3) ?
C18 H18A . 0.9600 ?
C18 H18B . 0.9600 ?
C18 H18C . 0.9600 ?
C19 C20 . 1.469(3) ?
C19 C23 . 1.521(2) ?
C20 O3 . 1.210(2) ?
C20 O4 . 1.337(3) ?
C21 O4 . 1.452(3) ?
C21 C22 . 1.489(4) ?
C21 H21A . 0.9700 ?
C21 H21B . 0.9700 ?
C22 H22A . 0.9600 ?
C22 H22B . 0.9600 ?
C22 H22C . 0.9600 ?
C23 N5 . 1.471(2) ?
C23 C24 . 1.528(3) ?
C23 H23A . 0.9800 ?
C24 C25 . 1.386(3) ?
C24 C29 . 1.391(3) ?
C25 C26 . 1.385(3) ?
C25 H25A . 0.9300 ?
C26 C27 . 1.385(3) ?
C26 H26A . 0.9300 ?
C27 C28 . 1.381(3) ?
C27 C30 . 1.445(3) ?
C28 C29 . 1.385(3) ?
C28 H28A . 0.9300 ?
C29 H29A . 0.9300 ?
C30 N6 . 1.137(3) ?
C6' C7' . 1.453(16) ?
C6' O2 . 1.51(2) ?
C6' H6'A . 0.9700 ?
C6' H6'B . 0.9700 ?
C7' H7'A . 0.9600 ?
C7' H7'B . 0.9600 ?
C7' H7'C . 0.9600 ?
N1 H1A . 0.8600 ?
N2 H2A . 0.8600 ?
N4 H4A . 0.8600 ?
N5 H5A . 0.8600 ?

loop_
_geom_hbond_atom_site_label_D
_geom_hbond_atom_site_label_H
_geom_hbond_atom_site_label_A
_geom_hbond_site_symmetry_A
_geom_hbond_distance_DH
_geom_hbond_distance_HA
_geom_hbond_distance_DA
_geom_hbond_angle_DHA
N1 H1A S2 1_545 0.86 2.60 3.4612(19) 174.3
N2 H2A O3 2_666 0.86 2.14 2.843(2) 138.4
N5 H5A O1 2_665 0.86 2.01 2.852(2) 165.2
